data_7056731
loop_
_publ_author_name
'Rouhani, Farzaneh'
'Morsali, Ali'

_publ_section_title
;
 Highly Effective Br\/onsted Base/Lewis Acid Cooperative Catalysis: A new
 Cd metal-organic framework for synthesis of Hantzsch 1, 4-DHPs at ambient
 temperature
;
_journal_name_full 'New Journal of Chemistry'
_journal_paper_doi 10.1039/C7NJ01509G
_journal_year 2017
_chemical_formula_moiety 'C54 H44 Cd3 N6 O15, 2(C2 H7 N)'
_chemical_formula_sum 'C58 H58 Cd3 N8 O15'
_chemical_formula_weight 1444.32
_space_group_crystal_system monoclinic
_space_group_IT_number 15
_space_group_name_Hall '-C 2yc'
_space_group_name_H-M_alt 'C 1 2/c 1'
_symmetry_space_group_name_Hall '-C 2yc'
_symmetry_space_group_name_H-M 'C 1 2/c 1'
_atom_sites_solution_hydrogens geom
_audit_creation_method SHELXL-2017/1
_audit_update_record
;
2017-11-04 deposited with the CCDC.
2017-11-07 downloaded from the CCDC.
;
_cell_angle_alpha 90
_cell_angle_beta 112.62(3)
_cell_angle_gamma 90
_cell_formula_units_Z 4
_cell_length_a 32.476(8)
_cell_length_b 11.761(2)
_cell_length_c 16.740(3)
_cell_measurement_reflns_used 5160
_cell_measurement_temperature 298(2)
_cell_measurement_theta_max 25.00
_cell_measurement_theta_min 2.43
_cell_volume 5902(2)
_computing_cell_refinement 'X-Area (Stoe & Cie GmbH, 2005)'
_computing_data_collection 'X-Area (Stoe & Cie GmbH, 2005)'
_computing_data_reduction 'X-Area (Stoe & Cie GmbH, 2005)'
_computing_molecular_graphics 'ORTEP-3 for Windows (Farrugia, 1997)'
_computing_publication_material 'WinGX (Farrugia, 1999)'
_computing_structure_refinement 'SHELXL-2017/1 (Sheldrick, 2017)'
_computing_structure_solution 'SHELXS-2017/1 (Sheldrick, 2017)'
_diffrn_ambient_temperature 298(2)
_diffrn_detector_area_resol_mean '0.15 mm'
_diffrn_measured_fraction_theta_full 0.993
_diffrn_measured_fraction_theta_max 0.993
_diffrn_measurement_device_type 'STOE IPDS 2T'
_diffrn_measurement_method 'rotation method'
_diffrn_radiation_type MoK\a
_diffrn_radiation_wavelength 0.71073
_diffrn_reflns_av_R_equivalents 0.1600
_diffrn_reflns_av_unetI/netI 0.2065
_diffrn_reflns_Laue_measured_fraction_full 0.993
_diffrn_reflns_Laue_measured_fraction_max 0.993
_diffrn_reflns_limit_h_max 37
_diffrn_reflns_limit_h_min -38
_diffrn_reflns_limit_k_max 13
_diffrn_reflns_limit_k_min -12
_diffrn_reflns_limit_l_max 19
_diffrn_reflns_limit_l_min -19
_diffrn_reflns_number 13615
_diffrn_reflns_point_group_measured_fraction_full 0.993
_diffrn_reflns_point_group_measured_fraction_max 0.993
_diffrn_reflns_theta_full 24.996
_diffrn_reflns_theta_max 24.996
_diffrn_reflns_theta_min 2.426
_diffrn_source 'fine-focus sealed tube'
_exptl_absorpt_coefficient_mu 1.145
_exptl_absorpt_correction_T_max 0.8941
_exptl_absorpt_correction_T_min 0.8034
_exptl_absorpt_correction_type numerical
_exptl_absorpt_process_details 'shape of crystal determined optically'
_exptl_crystal_colour yellow
_exptl_crystal_density_diffrn 1.625
_exptl_crystal_description plate
_exptl_crystal_F_000 2904
_exptl_crystal_size_max 0.200
_exptl_crystal_size_mid 0.200
_exptl_crystal_size_min 0.100
_refine_diff_density_max 1.274
_refine_diff_density_min -1.192
_refine_diff_density_rms 0.140
_refine_ls_extinction_method none
_refine_ls_goodness_of_fit_ref 0.894
_refine_ls_hydrogen_treatment constr
_refine_ls_matrix_type full
_refine_ls_number_parameters 334
_refine_ls_number_reflns 5160
_refine_ls_number_restraints 2
_refine_ls_restrained_S_all 0.897
_refine_ls_R_factor_all 0.1660
_refine_ls_R_factor_gt 0.0796
_refine_ls_shift/su_max 0.004
_refine_ls_shift/su_mean 0.000
_refine_ls_structure_factor_coef Fsqd
_refine_ls_weighting_details 'w=1/[\s^2^(Fo^2^)+(0.0536P)^2^] where P=(Fo^2^+2Fc^2^)/3'
_refine_ls_weighting_scheme calc
_refine_ls_wR_factor_gt 0.1367
_refine_ls_wR_factor_ref 0.1591
_reflns_Friedel_coverage 0.000
_reflns_number_gt 2569
_reflns_number_total 5160
_reflns_threshold_expression 'I > 2\s(I)'
_cod_data_source_file c7nj01509g2.cif
_cod_data_source_block shelxl
_cod_database_code 7056731
_shelx_shelxl_version_number 2017/1
_shelx_space_group_comment
;
The symmetry employed for this shelxl refinement is uniquely defined
by the following loop, which should always be used as a source of
symmetry information in preference to the above space-group names.
They are only intended as comments.
;
_shelx_estimated_absorpt_t_min 0.803
_shelx_estimated_absorpt_t_max 0.894

loop_
_space_group_symop_operation_xyz
'x, y, z'
'-x, y, -z+1/2'
'x+1/2, y+1/2, z'
'-x+1/2, y+1/2, -z+1/2'
'-x, -y, -z'
'x, -y, z-1/2'
'-x+1/2, -y+1/2, -z'
'x+1/2, -y+1/2, z-1/2'

loop_
_atom_site_label
_atom_site_type_symbol
_atom_site_fract_x
_atom_site_fract_y
_atom_site_fract_z
_atom_site_U_iso_or_equiv
_atom_site_adp_type
_atom_site_occupancy
_atom_site_site_symmetry_order
_atom_site_calc_flag
_atom_site_refinement_flags_posn
_atom_site_refinement_flags_adp
_atom_site_refinement_flags_occupancy
Cd1 Cd 0.11392(3) 0.66874(8) 0.34667(5) 0.0338(3) Uani 1 1 d . . .
Cd2 Cd 0.000000 0.76676(10) 0.250000 0.0296(3) Uani 1 2 d S T P
O1 O 0.500000 0.2339(11) 0.750000 0.063(4) Uani 1 2 d S T P
O2 O 0.1357(3) 0.7851(7) 0.2564(5) 0.048(2) Uani 1 1 d . . .
O3 O 0.0643(3) 0.7634(7) 0.2120(5) 0.040(2) Uani 1 1 d . . .
O4 O 0.1063(3) 1.1807(8) -0.0738(5) 0.044(2) Uani 1 1 d . . .
O5 O 0.0344(3) 1.1241(7) -0.1364(5) 0.045(2) Uani 1 1 d . . .
O6 O 0.0960(3) 0.5486(8) 0.4437(6) 0.057(3) Uani 1 1 d . . .
O7 O 0.0378(3) 0.6184(7) 0.3357(5) 0.044(2) Uani 1 1 d . . .
O8 O 0.1176(4) 0.5117(10) 0.2644(7) 0.087(2) Uani 1 1 d . . .
N1 N 0.3316(4) 0.4181(12) 0.5767(8) 0.063(3) Uani 1 1 d . . .
N2 N 0.1871(4) 0.6296(10) 0.4367(7) 0.053(3) Uani 1 1 d . . .
N3 N 0.0967(5) 0.3584(12) 0.1788(9) 0.087(2) Uani 1 1 d . . .
N4 N 0.2159(11) 0.642(2) 0.1690(18) 0.258(12) Uani 1 1 d D . .
H4 H 0.188546 0.620206 0.148371 0.309 Uiso 1 1 calc R U .
C1 C 0.4599(5) 0.2918(11) 0.7078(9) 0.047(3) Uani 1 1 d . . .
C2 C 0.4488(5) 0.3946(13) 0.7341(8) 0.050(4) Uani 1 1 d . . .
H2 H 0.469704 0.434749 0.779630 0.060 Uiso 1 1 calc R U .
C3 C 0.4070(5) 0.4360(11) 0.6924(8) 0.046(3) Uani 1 1 d . . .
H3 H 0.399645 0.505237 0.710451 0.056 Uiso 1 1 calc R U .
C4 C 0.3746(5) 0.3796(12) 0.6241(9) 0.049(4) Uani 1 1 d . . .
C5 C 0.3867(5) 0.2787(12) 0.5991(9) 0.055(4) Uani 1 1 d . . .
H5 H 0.366297 0.239449 0.552431 0.066 Uiso 1 1 calc R U .
C6 C 0.4289(5) 0.2339(12) 0.6418(9) 0.055(4) Uani 1 1 d . . .
H6 H 0.436099 0.163551 0.625239 0.066 Uiso 1 1 calc R U .
C7 C 0.3150(5) 0.5046(14) 0.5961(9) 0.057(4) Uani 1 1 d . . .
H7 H 0.331205 0.541844 0.647728 0.068 Uiso 1 1 calc R U .
C8 C 0.2712(6) 0.5499(17) 0.5415(10) 0.087(3) Uani 1 1 d . . .
C9 C 0.2512(6) 0.5183(16) 0.4580(10) 0.087(3) Uani 1 1 d . . .
H9 H 0.265067 0.466519 0.434491 0.105 Uiso 1 1 calc R U .
C10 C 0.2110(6) 0.5621(16) 0.4085(11) 0.087(3) Uani 1 1 d . . .
H10 H 0.199310 0.543079 0.350119 0.105 Uiso 1 1 calc R U .
C11 C 0.2073(5) 0.6639(14) 0.5166(10) 0.064(4) Uani 1 1 d . . .
H11 H 0.192799 0.716753 0.538012 0.076 Uiso 1 1 calc R U .
C12 C 0.2486(5) 0.6264(14) 0.5706(10) 0.068(5) Uani 1 1 d . . .
H12 H 0.261220 0.653172 0.627181 0.081 Uiso 1 1 calc R U .
C13 C 0.0983(4) 0.8040(9) 0.2037(6) 0.031(3) Uani 1 1 d . . .
C14 C 0.0930(4) 0.8824(10) 0.1294(7) 0.034(3) Uani 1 1 d . . .
C15 C 0.1272(4) 0.9524(11) 0.1299(7) 0.040(3) Uani 1 1 d . . .
H15 H 0.154649 0.950429 0.176373 0.048 Uiso 1 1 calc R U .
C16 C 0.1207(4) 1.0256(10) 0.0610(7) 0.037(3) Uani 1 1 d . . .
H16 H 0.144343 1.070961 0.062081 0.045 Uiso 1 1 calc R U .
C17 C 0.0809(4) 1.0341(9) -0.0086(7) 0.033(3) Uani 1 1 d . . .
C18 C 0.0732(4) 1.1196(10) -0.0795(7) 0.034(3) Uani 1 1 d . . .
C19 C 0.0471(4) 0.9619(11) -0.0096(7) 0.040(3) Uani 1 1 d . . .
H19 H 0.020083 0.963021 -0.057124 0.047 Uiso 1 1 calc R U .
C20 C 0.0522(4) 0.8883(11) 0.0578(8) 0.043(3) Uani 1 1 d . . .
H20 H 0.028509 0.842264 0.055745 0.052 Uiso 1 1 calc R U .
C21 C 0.0547(5) 0.5687(10) 0.4068(8) 0.040(3) Uani 1 1 d . . .
C22 C 0.0267(4) 0.5330(11) 0.4547(9) 0.045(3) Uani 1 1 d . . .
C23 C -0.0157(5) 0.5770(12) 0.4342(8) 0.052(4) Uani 1 1 d . . .
H23 H -0.026958 0.628518 0.388812 0.062 Uiso 1 1 calc R U .
C24 C 0.0414(4) 0.4531(11) 0.5211(8) 0.047(3) Uani 1 1 d . . .
H24 H 0.069220 0.419585 0.535297 0.056 Uiso 1 1 calc R U .
C25 C 0.0897(7) 0.4438(16) 0.2225(11) 0.087(2) Uani 1 1 d . . .
H25 H 0.060999 0.452782 0.221197 0.105 Uiso 1 1 calc R U .
C26 C 0.1378(6) 0.3284(16) 0.1825(10) 0.087(2) Uani 1 1 d . . .
H26A H 0.154556 0.395661 0.182383 0.131 Uiso 1 1 calc R U .
H26B H 0.134803 0.282396 0.133200 0.131 Uiso 1 1 calc R U .
H26C H 0.153156 0.286031 0.234548 0.131 Uiso 1 1 calc R U .
C27 C 0.0633(6) 0.2842(15) 0.1211(10) 0.087(2) Uani 1 1 d . . .
H27A H 0.056426 0.225505 0.153890 0.131 Uiso 1 1 calc R U .
H27B H 0.074289 0.250506 0.080973 0.131 Uiso 1 1 calc R U .
H27C H 0.036793 0.327146 0.089900 0.131 Uiso 1 1 calc R U .
C28 C 0.2506(12) 0.589(3) 0.238(2) 0.258(12) Uani 1 1 d D . .
H28A H 0.238790 0.524353 0.257378 0.386 Uiso 1 1 calc R U .
H28B H 0.273219 0.563772 0.218248 0.386 Uiso 1 1 calc R U .
H28C H 0.263219 0.641490 0.284732 0.386 Uiso 1 1 calc R U .
C29 C 0.2326(13) 0.740(3) 0.138(2) 0.258(12) Uani 1 1 d D . .
H29A H 0.208483 0.775507 0.091325 0.386 Uiso 1 1 calc R U .
H29B H 0.245106 0.794042 0.184220 0.386 Uiso 1 1 calc R U .
H29C H 0.255106 0.716324 0.117736 0.386 Uiso 1 1 calc R U .

loop_
_atom_site_aniso_label
_atom_site_aniso_U_11
_atom_site_aniso_U_22
_atom_site_aniso_U_33
_atom_site_aniso_U_23
_atom_site_aniso_U_13
_atom_site_aniso_U_12
Cd1 0.0354(5) 0.0378(5) 0.0328(4) 0.0059(5) 0.0184(4) 0.0070(5)
Cd2 0.0304(8) 0.0350(8) 0.0241(6) 0.000 0.0114(6) 0.000
O1 0.041(9) 0.034(8) 0.098(10) 0.000 0.008(8) 0.000
O2 0.043(6) 0.061(6) 0.039(5) 0.023(4) 0.015(5) -0.002(5)
O3 0.047(5) 0.041(5) 0.046(5) -0.002(4) 0.033(4) -0.012(5)
O4 0.046(6) 0.044(5) 0.043(5) 0.013(4) 0.019(4) -0.002(5)
O5 0.036(6) 0.051(6) 0.043(5) 0.017(4) 0.009(5) 0.000(5)
O6 0.051(7) 0.063(7) 0.060(6) 0.025(5) 0.025(5) 0.018(5)
O7 0.060(6) 0.040(5) 0.044(5) 0.013(4) 0.032(5) 0.005(5)
O8 0.107(7) 0.081(6) 0.084(5) -0.019(4) 0.048(5) 0.003(4)
N1 0.040(8) 0.073(10) 0.066(8) 0.002(7) 0.010(7) 0.014(7)
N2 0.049(8) 0.071(10) 0.042(7) 0.004(6) 0.021(6) 0.012(6)
N3 0.107(7) 0.081(6) 0.084(5) -0.019(4) 0.048(5) 0.003(4)
N4 0.44(3) 0.20(2) 0.23(2) 0.074(15) 0.23(2) 0.12(2)
C1 0.045(9) 0.037(8) 0.056(8) -0.004(7) 0.016(8) 0.000(7)
C2 0.036(9) 0.056(10) 0.048(8) -0.010(7) 0.006(7) -0.012(8)
C3 0.044(9) 0.036(8) 0.055(8) -0.016(7) 0.014(8) -0.004(7)
C4 0.056(11) 0.035(8) 0.057(8) 0.006(7) 0.021(8) 0.020(8)
C5 0.045(9) 0.057(10) 0.052(8) -0.003(7) 0.006(7) -0.005(8)
C6 0.058(10) 0.033(8) 0.063(9) -0.003(7) 0.011(8) 0.005(8)
C7 0.043(10) 0.063(11) 0.056(9) 0.004(8) 0.009(8) -0.002(8)
C8 0.054(7) 0.121(9) 0.064(6) -0.032(6) -0.003(5) 0.038(6)
C9 0.054(7) 0.121(9) 0.064(6) -0.032(6) -0.003(5) 0.038(6)
C10 0.054(7) 0.121(9) 0.064(6) -0.032(6) -0.003(5) 0.038(6)
C11 0.065(11) 0.068(11) 0.074(10) 0.002(10) 0.043(9) 0.018(10)
C12 0.060(11) 0.085(13) 0.051(8) -0.005(8) 0.015(9) 0.013(9)
C13 0.042(8) 0.036(8) 0.018(5) -0.005(5) 0.014(6) 0.003(6)
C14 0.032(8) 0.040(7) 0.030(6) 0.004(5) 0.011(6) 0.007(6)
C15 0.030(8) 0.052(9) 0.032(6) -0.008(6) 0.006(6) -0.012(7)
C16 0.038(8) 0.044(8) 0.030(6) 0.008(6) 0.015(6) -0.007(6)
C17 0.045(8) 0.029(7) 0.029(6) 0.007(5) 0.018(6) 0.000(6)
C18 0.036(8) 0.046(8) 0.027(6) 0.000(6) 0.018(7) -0.006(7)
C19 0.033(8) 0.054(9) 0.027(6) 0.002(6) 0.006(6) -0.004(7)
C20 0.045(9) 0.043(8) 0.048(7) 0.002(6) 0.026(7) -0.015(7)
C21 0.050(10) 0.030(7) 0.048(8) 0.001(6) 0.027(8) 0.001(7)
C22 0.036(8) 0.043(8) 0.067(9) -0.002(7) 0.032(7) -0.012(7)
C23 0.053(10) 0.066(10) 0.044(8) 0.015(7) 0.028(8) 0.006(8)
C24 0.044(9) 0.047(9) 0.050(8) 0.018(7) 0.017(7) 0.017(7)
C25 0.107(7) 0.081(6) 0.084(5) -0.019(4) 0.048(5) 0.003(4)
C26 0.107(7) 0.081(6) 0.084(5) -0.019(4) 0.048(5) 0.003(4)
C27 0.107(7) 0.081(6) 0.084(5) -0.019(4) 0.048(5) 0.003(4)
C28 0.44(3) 0.20(2) 0.23(2) 0.074(15) 0.23(2) 0.12(2)
C29 0.44(3) 0.20(2) 0.23(2) 0.074(15) 0.23(2) 0.12(2)

loop_
_atom_type_symbol
_atom_type_description
_atom_type_scat_dispersion_real
_atom_type_scat_dispersion_imag
_atom_type_scat_source
C C 0.0033 0.0016 'International Tables Vol C Tables 4.2.6.8 and 6.1.1.4'
H H 0.0000 0.0000 'International Tables Vol C Tables 4.2.6.8 and 6.1.1.4'
Cd Cd -0.8075 1.2024 'International Tables Vol C Tables 4.2.6.8 and 6.1.1.4'
N N 0.0061 0.0033 'International Tables Vol C Tables 4.2.6.8 and 6.1.1.4'
O O 0.0106 0.0060 'International Tables Vol C Tables 4.2.6.8 and 6.1.1.4'

loop_
_geom_angle_atom_site_label_1
_geom_angle_atom_site_label_2
_geom_angle_atom_site_label_3
_geom_angle
_geom_angle_site_symmetry_1
_geom_angle_site_symmetry_3
O4 Cd1 N2 95.1(4) 6_576 .
O4 Cd1 O8 176.7(4) 6_576 .
N2 Cd1 O8 87.4(4) . .
O4 Cd1 O2 92.9(3) 6_576 .
N2 Cd1 O2 92.7(3) . .
O8 Cd1 O2 89.1(4) . .
O4 Cd1 O6 87.3(3) 6_576 .
N2 Cd1 O6 84.1(4) . .
O8 Cd1 O6 90.8(4) . .
O2 Cd1 O6 176.8(3) . .
O4 Cd1 O3 90.2(3) 6_576 .
N2 Cd1 O3 145.8(3) . .
O8 Cd1 O3 89.0(4) . .
O2 Cd1 O3 53.3(3) . .
O6 Cd1 O3 129.9(3) . .
O4 Cd1 O7 84.3(3) 6_576 .
N2 Cd1 O7 138.1(3) . .
O8 Cd1 O7 92.5(4) . .
O2 Cd1 O7 129.2(3) . .
O6 Cd1 O7 54.0(3) . .
O3 Cd1 O7 76.0(2) . .
O4 Cd1 C13 91.9(3) 6_576 .
N2 Cd1 C13 118.7(4) . .
O8 Cd1 C13 88.8(4) . .
O2 Cd1 C13 26.0(3) . .
O6 Cd1 C13 157.2(4) . .
O3 Cd1 C13 27.2(3) . .
O7 Cd1 C13 103.2(3) . .
O4 Cd1 C21 82.6(3) 6_576 .
N2 Cd1 C21 111.3(4) . .
O8 Cd1 C21 94.5(4) . .
O2 Cd1 C21 155.9(4) . .
O6 Cd1 C21 27.3(3) . .
O3 Cd1 C21 102.9(3) . .
O7 Cd1 C21 26.9(3) . .
C13 Cd1 C21 130.1(4) . .
O5 Cd2 O5 108.9(5) 6_576 5_575
O5 Cd2 O7 86.1(3) 6_576 .
O5 Cd2 O7 162.3(3) 5_575 .
O5 Cd2 O7 162.3(3) 6_576 2
O5 Cd2 O7 86.1(3) 5_575 2
O7 Cd2 O7 80.8(4) . 2
O5 Cd2 O3 92.0(3) 6_576 .
O5 Cd2 O3 89.1(3) 5_575 .
O7 Cd2 O3 81.0(3) . .
O7 Cd2 O3 97.6(3) 2 .
O5 Cd2 O3 89.1(3) 6_576 2
O5 Cd2 O3 92.0(3) 5_575 2
O7 Cd2 O3 97.6(3) . 2
O7 Cd2 O3 81.0(3) 2 2
O3 Cd2 O3 178.1(4) . 2
C1 O1 C1 121.6(15) 2_656 .
C13 O2 Cd1 96.3(7) . .
C13 O3 Cd2 155.6(7) . .
C13 O3 Cd1 88.8(7) . .
Cd2 O3 Cd1 95.4(2) . .
C18 O4 Cd1 132.5(8) . 6_575
C18 O5 Cd2 134.8(8) . 5_575
C21 O6 Cd1 92.7(7) . .
C21 O7 Cd2 152.4(7) . .
C21 O7 Cd1 88.9(8) . .
Cd2 O7 Cd1 98.2(3) . .
C25 O8 Cd1 131.9(12) . .
C7 N1 C4 123.6(14) . .
C11 N2 C10 114.7(13) . .
C11 N2 Cd1 126.1(9) . .
C10 N2 Cd1 119.0(10) . .
C25 N3 C26 123.4(17) . .
C25 N3 C27 126.3(17) . .
C26 N3 C27 110.3(14) . .
C28 N4 C29 111(3) . .
C28 N4 H4 124.5 . .
C29 N4 H4 124.5 . .
C6 C1 C2 119.7(14) . .
C6 C1 O1 115.0(12) . .
C2 C1 O1 124.9(13) . .
C3 C2 C1 118.8(13) . .
C3 C2 H2 120.6 . .
C1 C2 H2 120.6 . .
C2 C3 C4 122.9(12) . .
C2 C3 H3 118.5 . .
C4 C3 H3 118.5 . .
C5 C4 N1 116.9(14) . .
C5 C4 C3 116.7(13) . .
N1 C4 C3 126.3(13) . .
C4 C5 C6 121.2(14) . .
C4 C5 H5 119.4 . .
C6 C5 H5 119.4 . .
C1 C6 C5 120.5(14) . .
C1 C6 H6 119.8 . .
C5 C6 H6 119.8 . .
N1 C7 C8 123.0(15) . .
N1 C7 H7 118.5 . .
C8 C7 H7 118.5 . .
C9 C8 C12 116.2(16) . .
C9 C8 C7 121.0(15) . .
C12 C8 C7 122.9(15) . .
C8 C9 C10 119.9(15) . .
C8 C9 H9 120.0 . .
C10 C9 H9 120.0 . .
N2 C10 C9 125.1(15) . .
N2 C10 H10 117.5 . .
C9 C10 H10 117.5 . .
N2 C11 C12 123.7(14) . .
N2 C11 H11 118.2 . .
C12 C11 H11 118.2 . .
C8 C12 C11 120.1(15) . .
C8 C12 H12 120.0 . .
C11 C12 H12 120.0 . .
O2 C13 O3 121.6(10) . .
O2 C13 C14 118.6(10) . .
O3 C13 C14 119.7(11) . .
O2 C13 Cd1 57.7(5) . .
O3 C13 Cd1 64.0(6) . .
C14 C13 Cd1 175.8(9) . .
C15 C14 C20 118.0(10) . .
C15 C14 C13 121.5(11) . .
C20 C14 C13 120.5(11) . .
C14 C15 C16 119.8(12) . .
C14 C15 H15 120.1 . .
C16 C15 H15 120.1 . .
C17 C16 C15 123.0(11) . .
C17 C16 H16 118.5 . .
C15 C16 H16 118.5 . .
C16 C17 C19 116.8(10) . .
C16 C17 C18 122.4(11) . .
C19 C17 C18 120.8(11) . .
O5 C18 O4 127.6(11) . .
O5 C18 C17 116.1(10) . .
O4 C18 C17 116.3(11) . .
C20 C19 C17 122.0(12) . .
C20 C19 H19 119.0 . .
C17 C19 H19 119.0 . .
C19 C20 C14 120.3(11) . .
C19 C20 H20 119.8 . .
C14 C20 H20 119.8 . .
O7 C21 O6 123.2(11) . .
O7 C21 C22 120.8(13) . .
O6 C21 C22 115.9(11) . .
O7 C21 Cd1 64.1(6) . .
O6 C21 Cd1 60.0(6) . .
C22 C21 Cd1 167.5(9) . .
C23 C22 C24 116.9(10) . .
C23 C22 C21 121.1(12) . .
C24 C22 C21 122.0(12) . .
C24 C23 C22 121.8(12) 5_566 .
C24 C23 H23 119.1 5_566 .
C22 C23 H23 119.1 . .
C23 C24 C22 121.3(12) 5_566 .
C23 C24 H24 119.3 5_566 .
C22 C24 H24 119.3 . .
O8 C25 N3 125.3(19) . .
O8 C25 H25 117.4 . .
N3 C25 H25 117.4 . .
N3 C26 H26A 109.5 . .
N3 C26 H26B 109.5 . .
H26A C26 H26B 109.5 . .
N3 C26 H26C 109.5 . .
H26A C26 H26C 109.5 . .
H26B C26 H26C 109.5 . .
N3 C27 H27A 109.5 . .
N3 C27 H27B 109.5 . .
H27A C27 H27B 109.5 . .
N3 C27 H27C 109.5 . .
H27A C27 H27C 109.5 . .
H27B C27 H27C 109.5 . .
N4 C28 H28A 109.5 . .
N4 C28 H28B 109.5 . .
H28A C28 H28B 109.5 . .
N4 C28 H28C 109.5 . .
H28A C28 H28C 109.5 . .
H28B C28 H28C 109.5 . .
N4 C29 H29A 109.5 . .
N4 C29 H29B 109.5 . .
H29A C29 H29B 109.5 . .
N4 C29 H29C 109.5 . .
H29A C29 H29C 109.5 . .
H29B C29 H29C 109.5 . .

loop_
_geom_bond_atom_site_label_1
_geom_bond_atom_site_label_2
_geom_bond_distance
_geom_bond_site_symmetry_2
Cd1 O4 2.284(8) 6_576
Cd1 N2 2.318(11) .
Cd1 O8 2.335(11) .
Cd1 O2 2.342(7) .
Cd1 O6 2.389(8) .
Cd1 O3 2.475(8) .
Cd1 O7 2.479(8) .
Cd1 C13 2.754(10) .
Cd1 C21 2.755(12) .
Cd2 O5 2.209(8) 6_576
Cd2 O5 2.209(8) 5_575
Cd2 O7 2.292(8) .
Cd2 O7 2.292(8) 2
Cd2 O3 2.405(7) .
Cd2 O3 2.405(7) 2
O1 C1 1.396(15) 2_656
O1 C1 1.396(15) .
O2 C13 1.216(13) .
O3 C13 1.261(13) .
O4 C18 1.266(13) .
O5 C18 1.256(14) .
O6 C21 1.264(15) .
O7 C21 1.249(14) .
O8 C25 1.208(19) .
N1 C7 1.253(17) .
N1 C4 1.390(17) .
N2 C11 1.307(18) .
N2 C10 1.319(17) .
N3 C25 1.312(19) .
N3 C26 1.361(19) .
N3 C27 1.44(2) .
N4 C28 1.414(19) .
N4 C29 1.452(18) .
N4 H4 0.8600 .
C1 C6 1.357(18) .
C1 C2 1.382(18) .
C2 C3 1.358(18) .
C2 H2 0.9300 .
C3 C4 1.389(19) .
C3 H3 0.9300 .
C4 C5 1.367(17) .
C5 C6 1.383(18) .
C5 H5 0.9300 .
C6 H6 0.9300 .
C7 C8 1.46(2) .
C7 H7 0.9300 .
C8 C9 1.35(2) .
C8 C12 1.37(2) .
C9 C10 1.35(2) .
C9 H9 0.9300 .
C10 H10 0.9300 .
C11 C12 1.37(2) .
C11 H11 0.9300 .
C12 H12 0.9300 .
C13 C14 1.504(15) .
C14 C15 1.381(16) .
C14 C20 1.405(16) .
C15 C16 1.390(15) .
C15 H15 0.9300 .
C16 C17 1.370(16) .
C16 H16 0.9300 .
C17 C19 1.383(16) .
C17 C18 1.502(15) .
C19 C20 1.380(15) .
C19 H19 0.9300 .
C20 H20 0.9300 .
C21 C22 1.484(15) .
C22 C23 1.386(17) .
C22 C24 1.392(17) .
C23 C24 1.363(15) 5_566
C23 H23 0.9300 .
C24 H24 0.9300 .
C25 H25 0.9300 .
C26 H26A 0.9600 .
C26 H26B 0.9600 .
C26 H26C 0.9600 .
C27 H27A 0.9600 .
C27 H27B 0.9600 .
C27 H27C 0.9600 .
C28 H28A 0.9600 .
C28 H28B 0.9600 .
C28 H28C 0.9600 .
C29 H29A 0.9600 .
C29 H29B 0.9600 .
C29 H29C 0.9600 .

loop_
_geom_torsion_atom_site_label_1
_geom_torsion_atom_site_label_2
_geom_torsion_atom_site_label_3
_geom_torsion_atom_site_label_4
_geom_torsion
_geom_torsion_site_symmetry_1
_geom_torsion_site_symmetry_4
C1 O1 C1 C6 153.5(12) 2_656 .
C1 O1 C1 C2 -33.6(10) 2_656 .
C6 C1 C2 C3 -0.6(19) . .
O1 C1 C2 C3 -173.2(11) . .
C1 C2 C3 C4 -0.1(19) . .
C7 N1 C4 C5 174.7(13) . .
C7 N1 C4 C3 -8(2) . .
C2 C3 C4 C5 -0.6(19) . .
C2 C3 C4 N1 -177.9(13) . .
N1 C4 C5 C6 179.5(12) . .
C3 C4 C5 C6 1.9(19) . .
C2 C1 C6 C5 2.0(19) . .
O1 C1 C6 C5 175.3(11) . .
C4 C5 C6 C1 -3(2) . .
C4 N1 C7 C8 174.4(14) . .
N1 C7 C8 C9 -17(3) . .
N1 C7 C8 C12 164.3(17) . .
C12 C8 C9 C10 0(3) . .
C7 C8 C9 C10 -179.4(18) . .
C11 N2 C10 C9 8(3) . .
Cd1 N2 C10 C9 -169.2(17) . .
C8 C9 C10 N2 -5(3) . .
C10 N2 C11 C12 -5(2) . .
Cd1 N2 C11 C12 171.2(12) . .
C9 C8 C12 C11 2(3) . .
C7 C8 C12 C11 -178.7(16) . .
N2 C11 C12 C8 1(3) . .
Cd1 O2 C13 O3 0.7(11) . .
Cd1 O2 C13 C14 177.8(8) . .
Cd2 O3 C13 O2 100(2) . .
Cd1 O3 C13 O2 -0.7(10) . .
Cd2 O3 C13 C14 -77(2) . .
Cd1 O3 C13 C14 -177.7(8) . .
Cd2 O3 C13 Cd1 100.4(17) . .
O2 C13 C14 C15 -15.0(16) . .
O3 C13 C14 C15 162.1(10) . .
O2 C13 C14 C20 166.5(11) . .
O3 C13 C14 C20 -16.4(15) . .
C20 C14 C15 C16 0.1(17) . .
C13 C14 C15 C16 -178.5(10) . .
C14 C15 C16 C17 1.2(18) . .
C15 C16 C17 C19 -2.6(17) . .
C15 C16 C17 C18 175.4(11) . .
Cd2 O5 C18 O4 -2.6(19) 5_575 .
Cd2 O5 C18 C17 175.5(7) 5_575 .
Cd1 O4 C18 O5 3.7(18) 6_575 .
Cd1 O4 C18 C17 -174.4(7) 6_575 .
C16 C17 C18 O5 -175.1(11) . .
C19 C17 C18 O5 2.8(15) . .
C16 C17 C18 O4 3.2(15) . .
C19 C17 C18 O4 -178.9(10) . .
C16 C17 C19 C20 2.8(17) . .
C18 C17 C19 C20 -175.2(11) . .
C17 C19 C20 C14 -1.7(18) . .
C15 C14 C20 C19 0.2(17) . .
C13 C14 C20 C19 178.8(10) . .
Cd2 O7 C21 O6 -116.8(17) . .
Cd1 O7 C21 O6 -10.9(12) . .
Cd2 O7 C21 C22 61(2) . .
Cd1 O7 C21 C22 167.0(11) . .
Cd2 O7 C21 Cd1 -105.9(18) . .
Cd1 O6 C21 O7 11.3(13) . .
Cd1 O6 C21 C22 -166.7(9) . .
O7 C21 C22 C23 -16.2(19) . .
O6 C21 C22 C23 161.8(13) . .
Cd1 C21 C22 C23 94(5) . .
O7 C21 C22 C24 162.9(12) . .
O6 C21 C22 C24 -19.1(19) . .
Cd1 C21 C22 C24 -87(5) . .
C24 C22 C23 C24 2(2) . 5_566
C21 C22 C23 C24 -178.5(13) . 5_566
C23 C22 C24 C23 -2(2) . 5_566
C21 C22 C24 C23 178.5(13) . 5_566
Cd1 O8 C25 N3 180.0(11) . .
C26 N3 C25 O8 7(3) . .
C27 N3 C25 O8 -172.7(17) . .
